data_7053368
loop_
_publ_author_name
'Adarsh, N. N.'
'Tocher, Derek A.'
'Ribas, Joan'
'Dastidar, Parthasarathi'

_publ_section_title
;
 Metalla-macro-tricyclic cryptands: anion encapsulation and selective
 separation of sulfate via in situ crystallization
;
_journal_issue 11
_journal_name_full 'New Journal of Chemistry'
_journal_page_first 2458
_journal_paper_doi 10.1039/b9nj00556k
_journal_volume 34
_journal_year 2010
_chemical_formula_sum 'C74 H88 Cu2 F12 N16 O22 Si2'
_chemical_formula_weight 1964.86
_chemical_name_systematic
;
?
;
_space_group_IT_number 2
_symmetry_cell_setting triclinic
_symmetry_space_group_name_Hall '-P 1'
_symmetry_space_group_name_H-M 'P -1'
_atom_sites_solution_hydrogens geom
_atom_sites_solution_primary direct
_atom_sites_solution_secondary difmap
_audit_creation_method SHELXL-97
_cell_angle_alpha 105.233(12)
_cell_angle_beta 97.716(12)
_cell_angle_gamma 113.793(8)
_cell_formula_units_Z 1
_cell_length_a 13.089(5)
_cell_length_b 13.512(5)
_cell_length_c 14.983(9)
_cell_measurement_temperature 100(2)
_cell_volume 2251.2(18)
_computing_cell_refinement 'BRUKER APEX II'
_computing_data_collection 'BRUKER APEX II'
_computing_data_reduction SAINT
_computing_molecular_graphics 'MERCURY 2.3, ORTEP3V2'
_computing_publication_material 'BRUKER SHELXTL'
_computing_structure_refinement 'SHELXL-97 (Sheldrick, 1997)'
_computing_structure_solution 'SHELXS-97 (Sheldrick, 1990)'
_diffrn_ambient_temperature 100(2)
_diffrn_detector_area_resol_mean 3
_diffrn_measured_fraction_theta_full 0.997
_diffrn_measured_fraction_theta_max 0.997
_diffrn_measurement_device_type 'BRUKER CCD AREA DETECTOR'
_diffrn_measurement_method 'PHI-OMEGA SCAN'
_diffrn_radiation_monochromator graphite
_diffrn_radiation_source 'fine-focus sealed tube'
_diffrn_radiation_type MoK\a
_diffrn_radiation_wavelength 0.71073
_diffrn_reflns_av_R_equivalents 0.0687
_diffrn_reflns_av_sigmaI/netI 0.0720
_diffrn_reflns_limit_h_max 12
_diffrn_reflns_limit_h_min -12
_diffrn_reflns_limit_k_max 13
_diffrn_reflns_limit_k_min -13
_diffrn_reflns_limit_l_max 14
_diffrn_reflns_limit_l_min -14
_diffrn_reflns_number 14018
_diffrn_reflns_theta_full 20.58
_diffrn_reflns_theta_max 20.58
_diffrn_reflns_theta_min 1.46
_exptl_absorpt_coefficient_mu 0.601
_exptl_absorpt_correction_T_max 0.9535
_exptl_absorpt_correction_T_min 0.8791
_exptl_absorpt_correction_type multi-scan
_exptl_absorpt_process_details SADABS
_exptl_crystal_colour BLUE
_exptl_crystal_density_diffrn 1.449
_exptl_crystal_density_method 'not measured'
_exptl_crystal_description PLATE
_exptl_crystal_F_000 1014
_exptl_crystal_size_max 0.22
_exptl_crystal_size_mid 0.11
_exptl_crystal_size_min 0.08
_refine_diff_density_max 0.959
_refine_diff_density_min -0.348
_refine_diff_density_rms 0.083
_refine_ls_extinction_method none
_refine_ls_goodness_of_fit_ref 1.058
_refine_ls_hydrogen_treatment mixed
_refine_ls_matrix_type full
_refine_ls_number_parameters 594
_refine_ls_number_reflns 4545
_refine_ls_number_restraints 4
_refine_ls_restrained_S_all 1.057
_refine_ls_R_factor_all 0.0795
_refine_ls_R_factor_gt 0.0568
_refine_ls_shift/su_max 0.000
_refine_ls_shift/su_mean 0.000
_refine_ls_structure_factor_coef Fsqd
_refine_ls_weighting_details 'calc w=1/[\s^2^(Fo^2^)+(0.0837P)^2^+4.3105P] where P=(Fo^2^+2Fc^2^)/3'
_refine_ls_weighting_scheme calc
_refine_ls_wR_factor_gt 0.1508
_refine_ls_wR_factor_ref 0.1660
_reflns_number_gt 3339
_reflns_number_total 4545
_reflns_threshold_expression >2sigma(I)
_cod_data_source_file b9nj00556k.txt
_cod_data_source_block 2
_cod_depositor_comments
;
The following automatic conversions were performed:

'_symmetry_cell_setting' value 'TRICLINIC' changed to 'triclinic'
according to /home/saulius/struct/CIF-dictionaries/cif_core.dic
dictionary named 'cif_core.dic' version 2.4.2 from
2011-04-26.

'_exptl_absorpt_correction_type' value 'MULTI SCAN'
changed to 'multi-scan' according to
/home/saulius/struct/CIF-dictionaries/cif_core.dic dictionary named
'cif_core.dic' version 2.4.2 from 2011-04-26.

Automatic conversion script
Id: cif_fix_values 1891 2012-01-12 08:04:46Z andrius 
;
_cod_original_cell_volume 2251.1(17)
_cod_original_sg_symbol_H-M P-1
_cod_database_code 7053368

loop_
_symmetry_equiv_pos_as_xyz
'x, y, z'
'-x, -y, -z'

loop_
_atom_site_label
_atom_site_type_symbol
_atom_site_fract_x
_atom_site_fract_y
_atom_site_fract_z
_atom_site_U_iso_or_equiv
_atom_site_adp_type
_atom_site_occupancy
_atom_site_symmetry_multiplicity
_atom_site_calc_flag
_atom_site_refinement_flags
_atom_site_disorder_group
Cu1 Cu 0.58363(7) 0.82943(7) 0.73338(6) 0.0245(3) Uani 1 1 d . .
Si1 Si 0.27247(16) -0.01062(16) 0.85209(13) 0.0245(5) Uani 1 1 d . .
F1 F 0.2242(4) -0.0025(4) 0.7473(3) 0.0578(13) Uani 1 1 d . .
F2 F 0.3151(3) -0.1066(3) 0.7968(3) 0.0432(11) Uani 1 1 d . .
F3 F 0.3304(4) -0.0153(3) 0.9579(3) 0.0499(12) Uani 1 1 d . .
F4 F 0.1469(3) -0.1172(3) 0.8427(3) 0.0389(11) Uani 1 1 d . .
F5 F 0.2384(3) 0.0895(3) 0.9106(3) 0.0493(12) Uani 1 1 d . .
F6 F 0.4042(3) 0.0975(3) 0.8616(3) 0.0358(10) Uani 1 1 d . .
N1 N 0.5869(5) 0.9540(4) 0.6789(4) 0.0225(14) Uani 1 1 d . .
C2 C 0.6670(6) 0.9981(6) 0.6345(5) 0.0255(17) Uani 1 1 d . .
H2 H 0.7195 0.9686 0.6260 0.031 Uiso 1 1 calc R .
C3 C 0.6743(6) 1.0853(6) 0.6010(5) 0.0294(18) Uani 1 1 d . .
H3 H 0.7303 1.1130 0.5694 0.035 Uiso 1 1 calc R .
C4 C 0.5990(6) 1.1318(6) 0.6142(5) 0.0289(18) Uani 1 1 d . .
H4 H 0.6042 1.1917 0.5925 0.035 Uiso 1 1 calc R .
C5 C 0.5156(6) 1.0882(6) 0.6601(5) 0.0246(17) Uani 1 1 d . .
C6 C 0.5113(6) 0.9975(6) 0.6900(5) 0.0271(18) Uani 1 1 d . .
H6 H 0.4537 0.9656 0.7189 0.032 Uiso 1 1 calc R .
N7 N 0.4381(5) 1.1320(5) 0.6824(4) 0.0319(15) Uani 1 1 d . .
H7 H 0.4047 1.1138 0.7255 0.038 Uiso 1 1 calc R .
C8 C 0.4104(6) 1.2005(6) 0.6425(5) 0.0293(18) Uani 1 1 d . .
O9 O 0.4409(4) 1.2196(4) 0.5724(3) 0.0346(13) Uani 1 1 d . .
C10 C 0.3442(6) 1.2556(6) 0.6912(5) 0.0283(18) Uani 1 1 d . .
C11 C 0.2794(6) 1.2909(6) 0.6386(5) 0.0346(19) Uani 1 1 d . .
H11 H 0.2678 1.2693 0.5723 0.041 Uiso 1 1 calc R .
C12 C 0.2318(7) 1.3581(7) 0.6838(5) 0.039(2) Uani 1 1 d . .
H12 H 0.1862 1.3793 0.6476 0.047 Uiso 1 1 calc R .
C13 C 0.2517(6) 1.3934(6) 0.7820(5) 0.0318(19) Uani 1 1 d . .
H13 H 0.2231 1.4419 0.8124 0.038 Uiso 1 1 calc R .
C14 C 0.3146(6) 1.3568(6) 0.8361(5) 0.0282(18) Uani 1 1 d . .
C15 C 0.3602(6) 1.2877(6) 0.7904(5) 0.0280(18) Uani 1 1 d . .
H15 H 0.4017 1.2626 0.8261 0.034 Uiso 1 1 calc R .
C16 C 0.3443(6) 1.4066(6) 0.9439(5) 0.0283(18) Uani 1 1 d . .
O17 O 0.3709(4) 1.5089(4) 0.9848(3) 0.0360(13) Uani 1 1 d . .
N18 N 0.3428(5) 1.3334(5) 0.9908(4) 0.0293(15) Uani 1 1 d . .
H18 H 0.3225 1.2633 0.9559 0.035 Uiso 1 1 calc R .
C19 C 0.3713(6) 1.3606(6) 1.0909(5) 0.0261(17) Uani 1 1 d . .
C20 C 0.3868(6) 1.4634(6) 1.1579(5) 0.036(2) Uani 1 1 d . .
H20 H 0.3755 1.5185 1.1376 0.043 Uiso 1 1 calc R .
C21 C 0.4191(6) 1.4814(6) 1.2548(5) 0.0335(19) Uani 1 1 d . .
H21 H 0.4305 1.5493 1.3005 0.040 Uiso 1 1 calc R .
C22 C 0.4341(6) 1.3984(6) 1.2830(5) 0.0303(18) Uani 1 1 d . .
H22 H 0.4587 1.4125 1.3482 0.036 Uiso 1 1 calc R .
N23 N 0.4146(4) 1.2976(5) 1.2196(4) 0.0230(14) Uani 1 1 d . .
C24 C 0.3842(6) 1.2800(6) 1.1265(5) 0.0246(17) Uani 1 1 d . .
H24 H 0.3709 1.2100 1.0827 0.029 Uiso 1 1 calc R .
N25 N 0.4135(4) 0.7295(4) 0.6629(4) 0.0214(14) Uani 1 1 d . .
C26 C 0.3715(6) 0.7127(6) 0.5707(5) 0.0316(19) Uani 1 1 d . .
H26 H 0.4233 0.7400 0.5358 0.038 Uiso 1 1 calc R .
C27 C 0.2553(6) 0.6569(6) 0.5262(5) 0.039(2) Uani 1 1 d . .
H27 H 0.2297 0.6460 0.4618 0.047 Uiso 1 1 calc R .
C28 C 0.1754(6) 0.6166(6) 0.5761(5) 0.036(2) Uani 1 1 d . .
H28 H 0.0960 0.5816 0.5475 0.043 Uiso 1 1 calc R .
C29 C 0.2189(6) 0.6306(6) 0.6704(5) 0.0253(17) Uani 1 1 d . .
C30 C 0.3371(6) 0.6862(5) 0.7111(5) 0.0244(17) Uani 1 1 d . .
H30 H 0.3650 0.6941 0.7743 0.029 Uiso 1 1 calc R .
N31 N 0.1451(5) 0.5968(5) 0.7302(4) 0.0299(15) Uani 1 1 d . .
H31 H 0.1695 0.6400 0.7898 0.036 Uiso 1 1 calc R .
C32 C 0.0390(6) 0.5018(6) 0.7011(5) 0.0271(18) Uani 1 1 d . .
O33 O -0.0014(4) 0.4320(4) 0.6189(3) 0.0329(12) Uani 1 1 d . .
C34 C -0.0240(5) 0.4928(6) 0.7771(5) 0.0265(18) Uani 1 1 d . .
C35 C -0.1001(6) 0.3835(6) 0.7741(5) 0.035(2) Uani 1 1 d . .
H35 H -0.1136 0.3180 0.7242 0.042 Uiso 1 1 calc R .
C36 C -0.1561(6) 0.3733(7) 0.8464(5) 0.039(2) Uani 1 1 d . .
H36 H -0.2071 0.3006 0.8448 0.047 Uiso 1 1 calc R .
C37 C -0.1360(6) 0.4708(7) 0.9209(5) 0.037(2) Uani 1 1 d . .
H37 H -0.1734 0.4632 0.9691 0.044 Uiso 1 1 calc R .
C38 C -0.0605(6) 0.5797(6) 0.9239(5) 0.0290(18) Uani 1 1 d . .
C39 C -0.0085(6) 0.5894(6) 0.8502(5) 0.0252(17) Uani 1 1 d . .
H39 H 0.0380 0.6623 0.8496 0.030 Uiso 1 1 calc R .
C40 C -0.0375(7) 0.6832(6) 1.0064(5) 0.0340(19) Uani 1 1 d . .
O41 O -0.1039(5) 0.6816(5) 1.0572(4) 0.0557(16) Uani 1 1 d . .
N42 N 0.0614(5) 0.7777(5) 1.0198(4) 0.0370(16) Uani 1 1 d . .
H42 H 0.1081 0.7690 0.9869 0.044 Uiso 1 1 calc R .
C43 C 0.0950(6) 0.8901(6) 1.0834(5) 0.0315(19) Uani 1 1 d . .
C44 C 0.0146(7) 0.9341(7) 1.0952(5) 0.044(2) Uani 1 1 d . .
H44 H -0.0637 0.8884 1.0630 0.053 Uiso 1 1 calc R .
C45 C 0.0546(7) 1.0462(7) 1.1556(5) 0.044(2) Uani 1 1 d . .
H45 H 0.0038 1.0778 1.1644 0.052 Uiso 1 1 calc R .
C46 C 0.1703(6) 1.1105(7) 1.2026(5) 0.036(2) Uani 1 1 d . .
H46 H 0.1962 1.1858 1.2435 0.043 Uiso 1 1 calc R .
N47 N 0.2480(5) 1.0708(5) 1.1928(4) 0.0235(14) Uani 1 1 d . .
C48 C 0.2077(6) 0.9602(6) 1.1344(5) 0.0269(18) Uani 1 1 d . .
H48 H 0.2602 0.9303 1.1290 0.032 Uiso 1 1 calc R .
O49 O 0.5287(5) 0.9104(5) 0.8649(4) 0.0322(12) Uani 1 1 d D .
O50 O 0.6369(4) 0.7435(4) 0.5915(3) 0.0312(12) Uani 1 1 d D .
O51 O 0.2447(4) 0.7517(4) 0.9339(4) 0.0463(14) Uani 1 1 d . .
O52A O 0.8290(9) 0.7059(9) 0.5956(7) 0.033(3) Uiso 0.52 1 d P 1
C53A C 0.8691(16) 0.6409(16) 0.6449(14) 0.066(5) Uiso 0.52 1 d P 1
O52B O 0.8609(11) 0.7672(12) 0.5920(8) 0.053(4) Uiso 0.48 1 d P 2
C53B C 0.903(3) 0.685(3) 0.605(2) 0.116(10) Uiso 0.48 1 d P 2
O54A O 0.0241(10) 0.8575(10) 0.2868(8) 0.064(3) Uiso 0.52 1 d P .
O54B O 0.0723(12) 0.7999(11) 0.4406(9) 0.056(4) Uiso 0.40 1 d P .
O54C O -0.0869(13) 1.0134(12) 0.5544(10) 0.061(4) Uiso 0.40 1 d P .
O54D O 0.025(2) 0.877(2) 0.369(2) 0.079(8) Uiso 0.24 1 d P .
O55A O 0.3895(10) 0.7258(9) 0.0603(8) 0.059(3) Uiso 0.50 1 d P .
O55B O 0.4252(10) 0.7223(10) -0.0234(8) 0.061(3) Uiso 0.50 1 d P .
O56A O 0.0255(9) 0.8858(10) 0.5992(8) 0.059(3) Uiso 0.52 1 d P .
O56B O 0.0422(12) 0.9746(13) 0.6259(10) 0.079(4) Uiso 0.48 1 d P .
H49A H 0.568(5) 0.937(5) 0.9191(17) 0.02(2) Uiso 1 1 d D .
H49B H 0.472(3) 0.920(6) 0.861(5) 0.03(2) Uiso 1 1 d D .
H50A H 0.701(3) 0.749(7) 0.597(6) 0.050 Uiso 1 1 d D .
H50B H 0.620(7) 0.752(7) 0.542(3) 0.050 Uiso 1 1 d D .

loop_
_atom_site_aniso_label
_atom_site_aniso_U_11
_atom_site_aniso_U_22
_atom_site_aniso_U_33
_atom_site_aniso_U_23
_atom_site_aniso_U_13
_atom_site_aniso_U_12
Cu1 0.0219(5) 0.0282(6) 0.0243(5) 0.0106(4) 0.0061(4) 0.0116(4)
Si1 0.0200(11) 0.0251(11) 0.0263(12) 0.0078(9) 0.0053(9) 0.0093(10)
F1 0.059(3) 0.053(3) 0.044(3) 0.025(2) -0.009(2) 0.012(3)
F2 0.036(3) 0.032(2) 0.060(3) 0.006(2) 0.024(2) 0.016(2)
F3 0.059(3) 0.034(3) 0.032(3) 0.017(2) -0.003(2) 0.001(2)
F4 0.022(2) 0.029(2) 0.062(3) 0.013(2) 0.015(2) 0.009(2)
F5 0.040(3) 0.025(2) 0.082(3) 0.011(2) 0.034(2) 0.013(2)
F6 0.026(2) 0.035(2) 0.046(3) 0.018(2) 0.013(2) 0.010(2)
N1 0.020(3) 0.029(3) 0.022(3) 0.012(3) 0.005(3) 0.012(3)
C2 0.018(4) 0.023(4) 0.032(4) 0.007(4) 0.006(4) 0.009(3)
C3 0.028(5) 0.028(5) 0.031(4) 0.011(4) 0.015(4) 0.009(4)
C4 0.028(5) 0.030(4) 0.032(4) 0.018(4) 0.011(4) 0.012(4)
C5 0.027(4) 0.028(4) 0.021(4) 0.008(4) 0.007(4) 0.015(4)
C6 0.030(5) 0.032(5) 0.022(4) 0.012(4) 0.011(3) 0.014(4)
N7 0.040(4) 0.040(4) 0.034(4) 0.022(3) 0.026(3) 0.025(3)
C8 0.030(5) 0.030(5) 0.030(5) 0.012(4) 0.006(4) 0.015(4)
O9 0.047(3) 0.051(3) 0.027(3) 0.024(3) 0.022(3) 0.032(3)
C10 0.034(5) 0.036(5) 0.037(5) 0.023(4) 0.021(4) 0.027(4)
C11 0.043(5) 0.045(5) 0.032(5) 0.022(4) 0.019(4) 0.028(4)
C12 0.050(5) 0.057(5) 0.037(5) 0.027(4) 0.020(4) 0.039(5)
C13 0.044(5) 0.030(4) 0.041(5) 0.018(4) 0.023(4) 0.028(4)
C14 0.033(5) 0.030(4) 0.037(5) 0.024(4) 0.017(4) 0.020(4)
C15 0.035(5) 0.028(4) 0.035(5) 0.023(4) 0.014(4) 0.020(4)
C16 0.031(5) 0.023(5) 0.042(5) 0.019(4) 0.021(4) 0.016(4)
O17 0.046(3) 0.026(3) 0.045(3) 0.019(3) 0.018(3) 0.020(3)
N18 0.040(4) 0.023(3) 0.032(4) 0.014(3) 0.013(3) 0.018(3)
C19 0.021(4) 0.028(4) 0.031(5) 0.009(4) 0.005(3) 0.015(4)
C20 0.043(5) 0.033(5) 0.042(6) 0.019(4) 0.015(4) 0.023(4)
C21 0.046(5) 0.020(4) 0.035(5) 0.007(4) 0.016(4) 0.014(4)
C22 0.025(4) 0.036(5) 0.024(4) 0.010(4) 0.006(3) 0.009(4)
N23 0.023(3) 0.027(4) 0.019(4) 0.010(3) 0.005(3) 0.009(3)
C24 0.025(4) 0.027(4) 0.028(5) 0.010(4) 0.008(3) 0.017(4)
N25 0.018(3) 0.026(3) 0.021(4) 0.009(3) 0.008(3) 0.010(3)
C26 0.035(5) 0.043(5) 0.021(5) 0.016(4) 0.012(4) 0.018(4)
C27 0.026(5) 0.051(5) 0.021(4) 0.011(4) -0.006(4) 0.006(4)
C28 0.025(5) 0.038(5) 0.032(5) 0.016(4) 0.004(4) 0.001(4)
C29 0.026(5) 0.026(4) 0.023(5) 0.011(3) 0.004(4) 0.011(4)
C30 0.026(5) 0.025(4) 0.022(4) 0.008(3) 0.003(4) 0.013(4)
N31 0.028(4) 0.034(4) 0.021(3) 0.009(3) 0.010(3) 0.009(3)
C32 0.024(5) 0.025(4) 0.024(5) 0.005(4) -0.001(4) 0.008(4)
O33 0.029(3) 0.033(3) 0.025(3) 0.007(3) 0.006(2) 0.006(2)
C34 0.013(4) 0.026(5) 0.029(4) 0.011(4) 0.001(3) -0.001(4)
C35 0.027(5) 0.029(5) 0.038(5) 0.008(4) 0.006(4) 0.006(4)
C36 0.028(5) 0.032(5) 0.047(5) 0.015(4) 0.014(4) 0.003(4)
C37 0.029(5) 0.048(6) 0.032(5) 0.014(4) 0.007(4) 0.016(4)
C38 0.027(4) 0.028(5) 0.033(5) 0.013(4) 0.010(4) 0.012(4)
C39 0.023(4) 0.017(4) 0.029(4) 0.008(4) 0.003(4) 0.005(3)
C40 0.029(5) 0.040(5) 0.034(5) 0.015(4) 0.009(4) 0.016(5)
O41 0.069(4) 0.051(4) 0.062(4) 0.026(3) 0.047(4) 0.029(3)
N42 0.022(4) 0.043(4) 0.030(4) -0.005(3) 0.012(3) 0.008(4)
C43 0.025(5) 0.040(5) 0.025(4) 0.005(4) 0.008(4) 0.015(4)
C44 0.029(5) 0.059(6) 0.034(5) 0.005(5) 0.005(4) 0.019(5)
C45 0.033(6) 0.056(6) 0.036(5) 0.002(5) 0.005(4) 0.025(5)
C46 0.027(5) 0.041(5) 0.032(5) 0.005(4) 0.006(4) 0.014(4)
N47 0.023(3) 0.036(4) 0.020(3) 0.013(3) 0.008(3) 0.019(3)
C48 0.022(5) 0.032(5) 0.023(4) 0.006(4) 0.005(4) 0.012(4)
O49 0.025(3) 0.048(3) 0.025(4) 0.007(3) 0.003(3) 0.022(3)
O50 0.031(3) 0.045(3) 0.025(3) 0.017(3) 0.009(3) 0.021(3)
O51 0.044(3) 0.045(3) 0.045(3) 0.014(3) 0.015(3) 0.016(3)

loop_
_atom_type_symbol
_atom_type_description
_atom_type_scat_dispersion_real
_atom_type_scat_dispersion_imag
_atom_type_scat_source
C C 0.0033 0.0016 'International Tables Vol C Tables 4.2.6.8 and 6.1.1.4'
H H 0.0000 0.0000 'International Tables Vol C Tables 4.2.6.8 and 6.1.1.4'
N N 0.0061 0.0033 'International Tables Vol C Tables 4.2.6.8 and 6.1.1.4'
O O 0.0106 0.0060 'International Tables Vol C Tables 4.2.6.8 and 6.1.1.4'
F F 0.0171 0.0103 'International Tables Vol C Tables 4.2.6.8 and 6.1.1.4'
Si Si 0.0817 0.0704 'International Tables Vol C Tables 4.2.6.8 and 6.1.1.4'
Cu Cu 0.3201 1.2651 'International Tables Vol C Tables 4.2.6.8 and 6.1.1.4'

loop_
_geom_angle_atom_site_label_1
_geom_angle_atom_site_label_2
_geom_angle_atom_site_label_3
_geom_angle
_geom_angle_site_symmetry_1
_geom_angle_site_symmetry_3
N47 Cu1 N25 178.3(2) 2_677 .
N47 Cu1 N23 89.0(2) 2_677 2_677
N25 Cu1 N23 90.3(2) . 2_677
N47 Cu1 N1 90.3(2) 2_677 .
N25 Cu1 N1 90.5(2) . .
N23 Cu1 N1 176.0(2) 2_677 .
N47 Cu1 O49 90.0(2) 2_677 .
N25 Cu1 O49 88.5(2) . .
N23 Cu1 O49 93.2(2) 2_677 .
N1 Cu1 O49 90.7(2) . .
F4 Si1 F1 92.9(2) . .
F4 Si1 F5 92.8(2) . .
F1 Si1 F5 91.4(3) . .
F4 Si1 F2 90.1(2) . .
F1 Si1 F2 90.2(2) . .
F5 Si1 F2 176.6(2) . .
F4 Si1 F3 90.4(2) . .
F1 Si1 F3 176.3(3) . .
F5 Si1 F3 90.1(2) . .
F2 Si1 F3 88.1(2) . .
F4 Si1 F6 178.5(2) . .
F1 Si1 F6 87.6(2) . .
F5 Si1 F6 88.6(2) . .
F2 Si1 F6 88.6(2) . .
F3 Si1 F6 89.0(2) . .
C2 N1 C6 118.0(6) . .
C2 N1 Cu1 121.1(4) . .
C6 N1 Cu1 120.9(4) . .
N1 C2 C3 122.3(6) . .
N1 C2 H2 118.9 . .
C3 C2 H2 118.9 . .
C2 C3 C4 120.0(6) . .
C2 C3 H3 120.0 . .
C4 C3 H3 120.0 . .
C3 C4 C5 119.0(6) . .
C3 C4 H4 120.5 . .
C5 C4 H4 120.5 . .
C4 C5 C6 117.9(6) . .
C4 C5 N7 124.5(6) . .
C6 C5 N7 117.6(6) . .
N1 C6 C5 122.9(6) . .
N1 C6 H6 118.6 . .
C5 C6 H6 118.6 . .
C8 N7 C5 126.3(6) . .
C8 N7 H7 116.9 . .
C5 N7 H7 116.9 . .
O9 C8 N7 122.3(6) . .
O9 C8 C10 121.3(6) . .
N7 C8 C10 116.3(6) . .
C11 C10 C15 119.1(6) . .
C11 C10 C8 118.6(6) . .
C15 C10 C8 121.6(6) . .
C10 C11 C12 120.5(7) . .
C10 C11 H11 119.7 . .
C12 C11 H11 119.7 . .
C13 C12 C11 120.1(7) . .
C13 C12 H12 119.9 . .
C11 C12 H12 119.9 . .
C12 C13 C14 120.3(6) . .
C12 C13 H13 119.9 . .
C14 C13 H13 119.9 . .
C15 C14 C13 119.3(6) . .
C15 C14 C16 121.7(6) . .
C13 C14 C16 118.5(6) . .
C14 C15 C10 120.6(6) . .
C14 C15 H15 119.7 . .
C10 C15 H15 119.7 . .
O17 C16 N18 123.6(7) . .
O17 C16 C14 120.5(6) . .
N18 C16 C14 115.8(6) . .
C16 N18 C19 126.3(6) . .
C16 N18 H18 116.8 . .
C19 N18 H18 116.8 . .
C24 C19 C20 117.3(6) . .
C24 C19 N18 118.1(6) . .
C20 C19 N18 124.6(6) . .
C21 C20 C19 118.8(7) . .
C21 C20 H20 120.6 . .
C19 C20 H20 120.6 . .
C22 C21 C20 119.5(7) . .
C22 C21 H21 120.2 . .
C20 C21 H21 120.2 . .
N23 C22 C21 122.2(6) . .
N23 C22 H22 118.9 . .
C21 C22 H22 118.9 . .
C24 N23 C22 118.6(6) . .
C24 N23 Cu1 121.4(4) . 2_677
C22 N23 Cu1 119.8(5) . 2_677
N23 C24 C19 123.4(6) . .
N23 C24 H24 118.3 . .
C19 C24 H24 118.3 . .
C26 N25 C30 117.7(6) . .
C26 N25 Cu1 122.2(5) . .
C30 N25 Cu1 119.9(4) . .
N25 C26 C27 122.4(7) . .
N25 C26 H26 118.8 . .
C27 C26 H26 118.8 . .
C26 C27 C28 120.6(7) . .
C26 C27 H27 119.7 . .
C28 C27 H27 119.7 . .
C27 C28 C29 117.0(7) . .
C27 C28 H28 121.5 . .
C29 C28 H28 121.5 . .
C30 C29 C28 119.7(6) . .
C30 C29 N31 118.1(6) . .
C28 C29 N31 122.1(6) . .
N25 C30 C29 122.6(6) . .
N25 C30 H30 118.7 . .
C29 C30 H30 118.7 . .
C32 N31 C29 125.8(6) . .
C32 N31 H31 117.1 . .
C29 N31 H31 117.1 . .
O33 C32 N31 122.3(6) . .
O33 C32 C34 123.3(6) . .
N31 C32 C34 114.4(6) . .
C39 C34 C35 119.3(7) . .
C39 C34 C32 122.0(6) . .
C35 C34 C32 118.7(6) . .
C36 C35 C34 119.5(7) . .
C36 C35 H35 120.3 . .
C34 C35 H35 120.3 . .
C37 C36 C35 120.3(7) . .
C37 C36 H36 119.8 . .
C35 C36 H36 119.8 . .
C36 C37 C38 120.4(7) . .
C36 C37 H37 119.8 . .
C38 C37 H37 119.8 . .
C39 C38 C37 118.9(7) . .
C39 C38 C40 121.7(7) . .
C37 C38 C40 119.4(7) . .
C38 C39 C34 121.5(6) . .
C38 C39 H39 119.2 . .
C34 C39 H39 119.2 . .
O41 C40 N42 123.2(7) . .
O41 C40 C38 122.4(7) . .
N42 C40 C38 114.4(7) . .
C40 N42 C43 125.6(6) . .
C40 N42 H42 117.2 . .
C43 N42 H42 117.2 . .
C48 C43 C44 117.8(7) . .
C48 C43 N42 120.3(6) . .
C44 C43 N42 121.8(7) . .
C45 C44 C43 118.6(7) . .
C45 C44 H44 120.7 . .
C43 C44 H44 120.7 . .
C46 C45 C44 119.0(7) . .
C46 C45 H45 120.5 . .
C44 C45 H45 120.5 . .
N47 C46 C45 123.5(7) . .
N47 C46 H46 118.2 . .
C45 C46 H46 118.2 . .
C46 N47 C48 117.0(6) . .
C46 N47 Cu1 120.9(5) . 2_677
C48 N47 Cu1 122.1(4) . 2_677
N47 C48 C43 124.0(6) . .
N47 C48 H48 118.0 . .
C43 C48 H48 118.0 . .
Cu1 O49 H49A 124(5) . .
Cu1 O49 H49B 125(5) . .
H49A O49 H49B 112(7) . .
H50A O50 H50B 106(8) . .
O52A O52A C53A 0(10) 1 .
O52A C53A O52A 0.0(11) 1 .
O52B O52B C53B 0(10) 1 .
O52B C53B O52B 0.0(14) 1 .
O54A O54D O54C 127(2) . 2_576

loop_
_geom_bond_atom_site_label_1
_geom_bond_atom_site_label_2
_geom_bond_distance
_geom_bond_site_symmetry_2
Cu1 N47 2.015(6) 2_677
Cu1 N25 2.022(5) .
Cu1 N23 2.027(5) 2_677
Cu1 N1 2.043(5) .
Cu1 O49 2.341(5) .
Si1 F4 1.648(4) .
Si1 F1 1.661(5) .
Si1 F5 1.664(4) .
Si1 F2 1.680(4) .
Si1 F3 1.692(4) .
Si1 F6 1.709(4) .
N1 C2 1.336(8) .
N1 C6 1.348(8) .
C2 C3 1.372(9) .
C2 H2 0.9300 .
C3 C4 1.375(9) .
C3 H3 0.9300 .
C4 C5 1.381(9) .
C4 H4 0.9300 .
C5 C6 1.395(9) .
C5 N7 1.402(8) .
C6 H6 0.9300 .
N7 C8 1.359(8) .
N7 H7 0.8600 .
C8 O9 1.225(8) .
C8 C10 1.498(10) .
C10 C11 1.383(9) .
C10 C15 1.394(9) .
C11 C12 1.385(10) .
C11 H11 0.9300 .
C12 C13 1.374(10) .
C12 H12 0.9300 .
C13 C14 1.392(9) .
C13 H13 0.9300 .
C14 C15 1.386(9) .
C14 C16 1.504(10) .
C15 H15 0.9300 .
C16 O17 1.231(8) .
C16 N18 1.350(8) .
N18 C19 1.405(8) .
N18 H18 0.8600 .
C19 C24 1.389(9) .
C19 C20 1.401(9) .
C20 C21 1.382(10) .
C20 H20 0.9300 .
C21 C22 1.371(9) .
C21 H21 0.9300 .
C22 N23 1.340(8) .
C22 H22 0.9300 .
N23 C24 1.328(8) .
N23 Cu1 2.027(5) 2_677
C24 H24 0.9300 .
N25 C26 1.339(8) .
N25 C30 1.344(8) .
C26 C27 1.365(10) .
C26 H26 0.9300 .
C27 C28 1.383(10) .
C27 H27 0.9300 .
C28 C29 1.384(9) .
C28 H28 0.9300 .
C29 C30 1.377(9) .
C29 N31 1.426(8) .
C30 H30 0.9300 .
N31 C32 1.369(8) .
N31 H31 0.8600 .
C32 O33 1.224(8) .
C32 C34 1.495(10) .
C34 C39 1.386(9) .
C34 C35 1.393(9) .
C35 C36 1.393(10) .
C35 H35 0.9300 .
C36 C37 1.385(10) .
C36 H36 0.9300 .
C37 C38 1.387(10) .
C37 H37 0.9300 .
C38 C39 1.382(9) .
C38 C40 1.490(10) .
C39 H39 0.9300 .
C40 O41 1.229(8) .
C40 N42 1.344(9) .
N42 C43 1.413(9) .
N42 H42 0.8600 .
C43 C48 1.358(9) .
C43 C44 1.411(10) .
C44 C45 1.379(10) .
C44 H44 0.9300 .
C45 C46 1.369(10) .
C45 H45 0.9300 .
C46 N47 1.335(8) .
C46 H46 0.9300 .
N47 C48 1.353(8) .
N47 Cu1 2.015(5) 2_677
C48 H48 0.9300 .
O49 H49A 0.798(11) .
O49 H49B 0.797(11) .
O50 H50A 0.800(11) .
O50 H50B 0.798(11) .
O51 O51 0.000(11) 1
O52A O52A 0.00(3) 1
O52A C53A 1.49(2) .
C53A O52A 1.49(2) 1
O52B O52B 0.00000(12) 1
O52B C53B 1.47(3) .
C53B O52B 1.47(3) 1
O54A O54D 1.19(3) .
O54C O54D 1.43(3) 2_576
O54D O54C 1.43(3) 2_576
O55A O55B 1.393(15) .
O56A O56B 1.078(14) .

loop_
_geom_hbond_atom_site_label_D
_geom_hbond_atom_site_label_H
_geom_hbond_atom_site_label_A
_geom_hbond_distance_DH
_geom_hbond_distance_HA
_geom_hbond_distance_DA
_geom_hbond_angle_DHA
_geom_hbond_site_symmetry_A
N7 H7 F6 0.86 2.11 2.903(7) 153.5 1_565
N7 H7 F1 0.86 2.37 3.104(7) 142.9 1_565
N18 H18 F5 0.86 2.02 2.831(7) 157.9 1_565
N31 H31 O51 0.86 2.10 2.961(8) 174.7 1
N42 H42 O51 0.86 2.12 2.969(8) 167.8 1
O49 H49A F3 0.798(11) 1.862(15) 2.656(7) 173(7) 2_667
O49 H49B F2 0.797(11) 1.99(3) 2.739(7) 155(7) 1_565
O50 H50A O52A 0.800(11) 1.99(3) 2.754(11) 161(8) 1
O50 H50A O52B 0.800(11) 2.02(2) 2.817(13) 171(8) 1
O50 H50B O9 0.798(11) 1.983(17) 2.775(7) 171(8) 2_676
